data_7202521
loop_
_publ_author_name
'O'Keefe, Brendan J.'
'Steel, Peter J.'

_publ_section_title
;
 Rings, chains and helicates: dependence of metallosupramolecular
 topology on positional substitution within silver(i) complexes of six
 isomeric bis(2-pyridyloxy)naphthalenes
;
_journal_issue 3
_journal_name_full CrystEngComm
_journal_page_first 222
_journal_paper_doi 10.1039/b613689c
_journal_volume 9
_journal_year 2007
_chemical_formula_moiety 'C20 H14 Ag N3 O5'
_chemical_formula_sum 'C20 H14 Ag N3 O5'
_chemical_formula_weight 484.21
_chemical_name_common 'Complex 10'
_chemical_name_systematic
;
?
;
_space_group_IT_number 33
_symmetry_cell_setting orthorhombic
_symmetry_space_group_name_Hall 'P 2c -2n'
_symmetry_space_group_name_H-M 'P n a 21'
_atom_sites_solution_hydrogens geom
_atom_sites_solution_primary direct
_atom_sites_solution_secondary difmap
_audit_creation_method SHELXL-97
_cell_angle_alpha 90.00
_cell_angle_beta 90.00
_cell_angle_gamma 90.00
_cell_formula_units_Z 4
_cell_length_a 17.6095(4)
_cell_length_b 18.6243(4)
_cell_length_c 5.46360(10)
_cell_measurement_reflns_used 5749
_cell_measurement_temperature 148(2)
_cell_measurement_theta_max 26.49
_cell_measurement_theta_min 1.59
_cell_volume 1791.87(6)
_computing_cell_refinement 'SAINT (Siemens 1995)'
_computing_data_collection 'SMART (Siemens 1995)'
_computing_data_reduction 'SAINT (Siemens 1995)'
_computing_molecular_graphics 'SHELXL-93 (Sheldrick, 1993)'
_computing_publication_material 'SHELXL-93 (Sheldrick, 1993)'
_computing_structure_refinement 'SHELXL-97 (Sheldrick, 1997)'
_computing_structure_solution 'SHELXS-97 (Sheldrick, 1990)'
_diffrn_ambient_temperature 148(2)
_diffrn_measured_fraction_theta_full 0.967
_diffrn_measured_fraction_theta_max 0.967
_diffrn_measurement_device_type CCD
_diffrn_measurement_method 'Exposures over 0.3\% \f or \w rotation'
_diffrn_radiation_monochromator graphite
_diffrn_radiation_source 'fine-focus sealed tube'
_diffrn_radiation_type MoK\a
_diffrn_radiation_wavelength 0.71073
_diffrn_reflns_av_R_equivalents 0.0425
_diffrn_reflns_av_sigmaI/netI 0.0312
_diffrn_reflns_limit_h_max 20
_diffrn_reflns_limit_h_min -20
_diffrn_reflns_limit_k_max 21
_diffrn_reflns_limit_k_min -21
_diffrn_reflns_limit_l_max 6
_diffrn_reflns_limit_l_min -6
_diffrn_reflns_number 15685
_diffrn_reflns_theta_full 25.05
_diffrn_reflns_theta_max 25.05
_diffrn_reflns_theta_min 1.59
_diffrn_standards_decay_% 0
_diffrn_standards_number no
_exptl_absorpt_coefficient_mu 1.165
_exptl_absorpt_correction_T_max 0.8446
_exptl_absorpt_correction_T_min 0.4558
_exptl_absorpt_correction_type multi-scan
_exptl_absorpt_process_details SADABS
_exptl_crystal_colour colourless
_exptl_crystal_density_diffrn 1.795
_exptl_crystal_density_method 'not measured'
_exptl_crystal_description needle
_exptl_crystal_F_000 968
_exptl_crystal_size_max 0.80
_exptl_crystal_size_mid 0.16
_exptl_crystal_size_min 0.15
_refine_diff_density_max 0.321
_refine_diff_density_min -0.608
_refine_diff_density_rms 0.052
_refine_ls_abs_structure_details 'Flack H D (1983), Acta Cryst. A39, 876-881'
_refine_ls_abs_structure_Flack -0.04(4)
_refine_ls_extinction_method none
_refine_ls_goodness_of_fit_ref 1.072
_refine_ls_hydrogen_treatment constr
_refine_ls_matrix_type full
_refine_ls_number_parameters 290
_refine_ls_number_reflns 3121
_refine_ls_number_restraints 33
_refine_ls_restrained_S_all 1.117
_refine_ls_R_factor_all 0.0338
_refine_ls_R_factor_gt 0.0278
_refine_ls_shift/su_max 0.051
_refine_ls_shift/su_mean 0.006
_refine_ls_structure_factor_coef Fsqd
_refine_ls_weighting_details 'calc w=1/[\s^2^(Fo^2^)+(0.0347P)^2^+0.2947P] where P=(Fo^2^+2Fc^2^)/3'
_refine_ls_weighting_scheme calc
_refine_ls_wR_factor_gt 0.0673
_refine_ls_wR_factor_ref 0.0696
_reflns_number_gt 2703
_reflns_number_total 3121
_reflns_threshold_expression >2sigma(I)
_cod_data_source_file b613689c.txt
_cod_data_source_block 3bo19p
_cod_database_code 7202521

loop_
_symmetry_equiv_pos_as_xyz
'x, y, z'
'-x, -y, z+1/2'
'x+1/2, -y+1/2, z'
'-x+1/2, y+1/2, z+1/2'

loop_
_atom_site_label
_atom_site_type_symbol
_atom_site_fract_x
_atom_site_fract_y
_atom_site_fract_z
_atom_site_U_iso_or_equiv
_atom_site_adp_type
_atom_site_occupancy
_atom_site_symmetry_multiplicity
_atom_site_calc_flag
_atom_site_refinement_flags
_atom_site_disorder_assembly
_atom_site_disorder_group
Ag1 Ag 0.751083(14) 0.406875(13) 0.17108(14) 0.04948(11) Uani 1 1 d . . .
C1 C 0.70188(19) 0.58673(17) -0.2932(7) 0.0336(8) Uani 1 1 d . . .
C2 C 0.7050(2) 0.65975(18) -0.2834(7) 0.0411(9) Uani 1 1 d . . .
H2 H 0.7318 0.6830 -0.1551 0.049 Uiso 1 1 calc R . .
C3 C 0.6682(2) 0.7003(2) -0.4641(7) 0.0397(9) Uani 1 1 d . . .
H3 H 0.6712 0.7512 -0.4592 0.048 Uiso 1 1 calc R . .
C4 C 0.6282(2) 0.66777(18) -0.6467(7) 0.0372(8) Uani 1 1 d . . .
H4 H 0.6053 0.6961 -0.7710 0.045 Uiso 1 1 calc R . .
C4A C 0.6206(2) 0.59270(18) -0.6524(7) 0.0314(8) Uani 1 1 d . . .
C5 C 0.57616(16) 0.55647(16) -0.8291(8) 0.0341(7) Uani 1 1 d . . .
H5 H 0.5529 0.5835 -0.9561 0.041 Uiso 1 1 calc R . .
C6 C 0.56578(17) 0.48436(16) -0.8229(8) 0.0357(7) Uani 1 1 d . . .
H6 H 0.5352 0.4613 -0.9425 0.043 Uiso 1 1 calc R . .
C7 C 0.60114(18) 0.44409(18) -0.6358(6) 0.0317(8) Uani 1 1 d . . .
C8 C 0.64625(18) 0.47517(18) -0.4632(7) 0.0302(7) Uani 1 1 d . . .
H8 H 0.6699 0.4469 -0.3403 0.036 Uiso 1 1 calc R . .
C8A C 0.65718(18) 0.55068(18) -0.4706(6) 0.0299(7) Uani 1 1 d . . .
O1 O 0.73412(13) 0.54202(15) -0.1182(5) 0.0418(6) Uani 1 1 d . A .
N1' N 0.82516(14) 0.50384(14) 0.1328(5) 0.0328(6) Uani 1 1 d . A .
C2' C 0.80931(18) 0.54748(18) -0.0535(6) 0.0306(8) Uani 1 1 d . . .
C3' C 0.8625(2) 0.59031(17) -0.1672(7) 0.0346(8) Uani 1 1 d . A .
H3' H 0.8496 0.6186 -0.3058 0.041 Uiso 1 1 calc R . .
C4' C 0.9346(2) 0.59062(18) -0.0731(8) 0.0381(9) Uani 1 1 d . . .
H4' H 0.9728 0.6192 -0.1475 0.046 Uiso 1 1 calc R A .
C5' C 0.95186(19) 0.54950(18) 0.1293(8) 0.0403(9) Uani 1 1 d . A .
H5' H 1.0009 0.5511 0.2018 0.048 Uiso 1 1 calc R . .
C6' C 0.8955(2) 0.50588(19) 0.2231(7) 0.0381(9) Uani 1 1 d . . .
H6' H 0.9074 0.4759 0.3584 0.046 Uiso 1 1 calc R A .
O7 O 0.58338(14) 0.37142(13) -0.6067(4) 0.0372(6) Uani 1 1 d . . .
N1" N 0.65499(17) 0.33415(15) -0.9367(5) 0.0352(7) Uani 1 1 d . . .
C2" C 0.59294(18) 0.32730(16) -0.8040(7) 0.0325(7) Uani 1 1 d . . .
C3" C 0.53751(18) 0.27558(17) -0.8457(9) 0.0398(8) Uani 1 1 d . . .
H3" H 0.4943 0.2717 -0.7424 0.048 Uiso 1 1 calc R . .
C4" C 0.5473(2) 0.2305(2) -1.0406(8) 0.0509(10) Uani 1 1 d . . .
H4" H 0.5106 0.1947 -1.0764 0.061 Uiso 1 1 calc R . .
C5" C 0.6109(3) 0.2377(2) -1.1839(8) 0.0511(11) Uani 1 1 d . . .
H5" H 0.6185 0.2070 -1.3205 0.061 Uiso 1 1 calc R . .
C6" C 0.6627(2) 0.2890(2) -1.1290(7) 0.0471(10) Uani 1 1 d . . .
H6" H 0.7063 0.2936 -1.2301 0.057 Uiso 1 1 calc R . .
N11 N 0.85586(18) 0.35393(19) 0.6175(7) 0.0519(10) Uani 1 1 d DU . .
O11A O 0.7910(5) 0.3404(11) 0.516(3) 0.120(8) Uani 0.423(16) 1 d PDU A 1
O12A O 0.9078(10) 0.3318(18) 0.486(4) 0.076(5) Uani 0.423(16) 1 d PDU A 1
O13A O 0.8708(10) 0.3679(10) 0.820(2) 0.125(7) Uani 0.423(16) 1 d PDU A 1
O11B O 0.7943(5) 0.3887(5) 0.6287(15) 0.068(3) Uani 0.577(16) 1 d PDU A 2
O12B O 0.8859(10) 0.3314(13) 0.445(3) 0.112(6) Uani 0.577(16) 1 d PDU A 2
O13B O 0.8890(6) 0.3542(6) 0.8215(16) 0.092(4) Uani 0.577(16) 1 d PDU A 2

loop_
_atom_site_aniso_label
_atom_site_aniso_U_11
_atom_site_aniso_U_22
_atom_site_aniso_U_33
_atom_site_aniso_U_23
_atom_site_aniso_U_13
_atom_site_aniso_U_12
Ag1 0.03071(15) 0.04088(17) 0.0769(2) 0.01517(19) -0.00234(15) -0.01021(11)
C1 0.0257(17) 0.0385(18) 0.037(2) 0.0020(16) -0.0008(15) -0.0046(13)
C2 0.0332(19) 0.039(2) 0.051(2) -0.0026(17) -0.0034(17) -0.0086(15)
C3 0.031(2) 0.0307(19) 0.057(2) -0.0010(18) 0.0048(18) 0.0013(16)
C4 0.034(2) 0.032(2) 0.046(2) 0.0043(17) 0.0029(16) 0.0068(15)
C4A 0.0235(18) 0.036(2) 0.0346(18) 0.0041(15) 0.0007(14) -0.0003(14)
C5 0.0290(16) 0.0395(18) 0.0340(16) 0.007(2) 0.001(2) 0.0035(13)
C6 0.0296(16) 0.0415(19) 0.0359(16) -0.001(2) -0.007(2) -0.0018(13)
C7 0.0253(18) 0.033(2) 0.0370(18) 0.0002(16) 0.0042(14) -0.0043(14)
C8 0.0233(17) 0.0312(18) 0.0361(16) 0.0033(14) 0.0009(14) 0.0030(14)
C8A 0.0187(17) 0.0353(19) 0.0357(18) 0.0017(15) 0.0010(14) 0.0000(15)
O1 0.0302(14) 0.0485(16) 0.0466(14) 0.0087(12) -0.0118(11) -0.0124(12)
N1' 0.0275(15) 0.0337(14) 0.0372(16) 0.0006(13) -0.0011(13) -0.0036(11)
C2' 0.0269(18) 0.0309(19) 0.0340(18) -0.0079(15) -0.0021(14) -0.0039(14)
C3' 0.031(2) 0.033(2) 0.040(2) -0.0009(15) 0.0008(16) -0.0028(15)
C4' 0.029(2) 0.030(2) 0.056(2) 0.0000(17) 0.0070(18) -0.0039(14)
C5' 0.0279(18) 0.0371(19) 0.056(3) -0.0028(19) -0.0051(18) -0.0019(14)
C6' 0.037(2) 0.039(2) 0.038(2) 0.0014(16) -0.0050(15) -0.0011(15)
O7 0.0390(14) 0.0346(14) 0.0382(13) -0.0002(11) 0.0032(11) -0.0082(11)
N1" 0.0326(16) 0.0301(15) 0.0429(16) 0.0042(13) 0.0002(13) -0.0004(13)
C2" 0.0311(17) 0.0279(16) 0.039(2) 0.0055(17) -0.0045(17) 0.0003(13)
C3" 0.0305(16) 0.0350(17) 0.054(2) 0.003(2) -0.006(2) -0.0038(13)
C4" 0.056(3) 0.033(2) 0.063(3) -0.001(2) -0.021(2) -0.0050(19)
C5" 0.073(3) 0.034(2) 0.046(2) -0.0076(18) -0.001(2) 0.004(2)
C6" 0.052(2) 0.043(2) 0.046(2) 0.0042(19) 0.0050(19) 0.0074(19)
N11 0.0268(18) 0.049(2) 0.080(3) 0.032(2) 0.0035(17) -0.0012(15)
O11A 0.027(5) 0.157(16) 0.176(14) 0.131(12) -0.026(6) -0.024(6)
O12A 0.060(6) 0.090(10) 0.080(8) -0.023(7) 0.036(6) -0.044(7)
O13A 0.126(12) 0.121(13) 0.127(9) -0.106(11) 0.077(7) -0.050(9)
O11B 0.053(4) 0.076(5) 0.075(5) 0.015(4) 0.004(3) 0.024(3)
O12B 0.129(13) 0.079(8) 0.128(9) -0.035(8) 0.070(9) -0.032(10)
O13B 0.092(7) 0.073(6) 0.112(6) 0.054(5) -0.058(6) -0.011(5)

loop_
_atom_type_symbol
_atom_type_description
_atom_type_scat_dispersion_real
_atom_type_scat_dispersion_imag
_atom_type_scat_source
C C 0.0033 0.0016 'International Tables Vol C Tables 4.2.6.8 and 6.1.1.4'
H H 0.0000 0.0000 'International Tables Vol C Tables 4.2.6.8 and 6.1.1.4'
N N 0.0061 0.0033 'International Tables Vol C Tables 4.2.6.8 and 6.1.1.4'
O O 0.0106 0.0060 'International Tables Vol C Tables 4.2.6.8 and 6.1.1.4'
Ag Ag -0.8971 1.1015 'International Tables Vol C Tables 4.2.6.8 and 6.1.1.4'

loop_
_geom_angle_atom_site_label_1
_geom_angle_atom_site_label_2
_geom_angle_atom_site_label_3
_geom_angle
_geom_angle_site_symmetry_1
_geom_angle_site_symmetry_3
_geom_angle_publ_flag
N1' Ag1 N1" 154.35(11) . 1_556 ?
N1' Ag1 O11A 108.9(3) . . ?
N1" Ag1 O11A 96.7(3) 1_556 . ?
C2 C1 O1 123.7(3) . . ?
C2 C1 C8A 121.5(3) . . ?
O1 C1 C8A 114.4(3) . . ?
C1 C2 C3 119.5(4) . . ?
C1 C2 H2 120.3 . . ?
C3 C2 H2 120.3 . . ?
C4 C3 C2 121.0(3) . . ?
C4 C3 H3 119.5 . . ?
C2 C3 H3 119.5 . . ?
C3 C4 C4A 120.5(3) . . ?
C3 C4 H4 119.8 . . ?
C4A C4 H4 119.8 . . ?
C4 C4A C5 122.8(3) . . ?
C4 C4A C8A 119.4(3) . . ?
C5 C4A C8A 117.8(3) . . ?
C6 C5 C4A 122.0(4) . . ?
C6 C5 H5 119.0 . . ?
C4A C5 H5 119.0 . . ?
C5 C6 C7 119.0(3) . . ?
C5 C6 H6 120.5 . . ?
C7 C6 H6 120.5 . . ?
C8 C7 O7 117.6(3) . . ?
C8 C7 C6 122.2(3) . . ?
O7 C7 C6 119.8(3) . . ?
C7 C8 C8A 118.7(3) . . ?
C7 C8 H8 120.6 . . ?
C8A C8 H8 120.6 . . ?
C8 C8A C1 121.7(3) . . ?
C8 C8A C4A 120.3(3) . . ?
C1 C8A C4A 118.0(3) . . ?
C2' O1 C1 121.8(3) . . ?
C2' N1' C6' 117.4(3) . . ?
C2' N1' Ag1 116.2(2) . . ?
C6' N1' Ag1 122.0(2) . . ?
N1' C2' O1 110.7(3) . . ?
N1' C2' C3' 123.7(3) . . ?
O1 C2' C3' 125.6(3) . . ?
C4' C3' C2' 117.6(3) . . ?
C4' C3' H3' 121.2 . . ?
C2' C3' H3' 121.2 . . ?
C3' C4' C5' 120.2(3) . . ?
C3' C4' H4' 119.9 . . ?
C5' C4' H4' 119.9 . . ?
C4' C5' C6' 117.8(3) . . ?
C4' C5' H5' 121.1 . . ?
C6' C5' H5' 121.1 . . ?
N1' C6' C5' 123.2(3) . . ?
N1' C6' H6' 118.4 . . ?
C5' C6' H6' 118.4 . . ?
C2" O7 C7 117.7(3) . . ?
C2" N1" C6" 116.8(3) . . ?
C2" N1" Ag1 122.6(2) . 1_554 ?
C6" N1" Ag1 120.2(3) . 1_554 ?
N1" C2" O7 118.6(3) . . ?
N1" C2" C3" 124.0(4) . . ?
O7 C2" C3" 117.4(3) . . ?
C4" C3" C2" 117.7(4) . . ?
C4" C3" H3" 121.2 . . ?
C2" C3" H3" 121.2 . . ?
C3" C4" C5" 119.2(4) . . ?
C3" C4" H4" 120.4 . . ?
C5" C4" H4" 120.4 . . ?
C6" C5" C4" 119.4(4) . . ?
C6" C5" H5" 120.3 . . ?
C4" C5" H5" 120.3 . . ?
N1" C6" C5" 122.9(4) . . ?
N1" C6" H6" 118.5 . . ?
C5" C6" H6" 118.5 . . ?
O12B N11 O13A 138.5(13) . . ?
O12B N11 O12A 21.3(17) . . ?
O13A N11 O12A 117.3(12) . . ?
O12B N11 O13B 120.7(11) . . ?
O13A N11 O13B 19.0(11) . . ?
O12A N11 O13B 99.9(12) . . ?
O12B N11 O11B 128.0(12) . . ?
O13A N11 O11B 91.9(10) . . ?
O12A N11 O11B 146.7(14) . . ?
O13B N11 O11B 110.6(7) . . ?
O12B N11 O11A 89.0(12) . . ?
O13A N11 O11A 130.5(12) . . ?
O12A N11 O11A 109.8(14) . . ?
O13B N11 O11A 142.2(9) . . ?
O11B N11 O11A 50.6(8) . . ?
N11 O11A Ag1 120.2(6) . . ?

loop_
_geom_bond_atom_site_label_1
_geom_bond_atom_site_label_2
_geom_bond_distance
_geom_bond_site_symmetry_2
_geom_bond_publ_flag
Ag1 N1' 2.238(3) . ?
Ag1 N1" 2.246(3) 1_556 ?
Ag1 O11A 2.360(9) . ?
C1 C2 1.362(4) . ?
C1 O1 1.389(4) . ?
C1 C8A 1.418(5) . ?
C2 C3 1.401(5) . ?
C2 H2 0.9500 . ?
C3 C4 1.364(5) . ?
C3 H3 0.9500 . ?
C4 C4A 1.405(5) . ?
C4 H4 0.9500 . ?
C4A C5 1.415(5) . ?
C4A C8A 1.419(5) . ?
C5 C6 1.356(4) . ?
C5 H5 0.9500 . ?
C6 C7 1.412(5) . ?
C6 H6 0.9500 . ?
C7 C8 1.362(5) . ?
C7 O7 1.398(4) . ?
C8 C8A 1.420(5) . ?
C8 H8 0.9500 . ?
O1 C2' 1.374(4) . ?
N1' C2' 1.332(4) . ?
N1' C6' 1.334(4) . ?
C2' C3' 1.378(5) . ?
C3' C4' 1.371(5) . ?
C3' H3' 0.9500 . ?
C4' C5' 1.379(6) . ?
C4' H4' 0.9500 . ?
C5' C6' 1.381(5) . ?
C5' H5' 0.9500 . ?
C6' H6' 0.9500 . ?
O7 C2" 1.366(4) . ?
N1" C2" 1.317(4) . ?
N1" C6" 1.352(5) . ?
N1" Ag1 2.246(3) 1_554 ?
C2" C3" 1.390(4) . ?
C3" C4" 1.367(6) . ?
C3" H3" 0.9500 . ?
C4" C5" 1.373(6) . ?
C4" H4" 0.9500 . ?
C5" C6" 1.355(6) . ?
C5" H5" 0.9500 . ?
C6" H6" 0.9500 . ?
N11 O12B 1.160(10) . ?
N11 O13A 1.166(11) . ?
N11 O12A 1.233(12) . ?
N11 O13B 1.258(8) . ?
N11 O11B 1.264(6) . ?
N11 O11A 1.295(10) . ?

loop_
_geom_torsion_atom_site_label_1
_geom_torsion_atom_site_label_2
_geom_torsion_atom_site_label_3
_geom_torsion_atom_site_label_4
_geom_torsion
_geom_torsion_site_symmetry_1
_geom_torsion_site_symmetry_2
_geom_torsion_site_symmetry_3
_geom_torsion_site_symmetry_4
_geom_torsion_publ_flag
O1 C1 C2 C3 -177.6(3) . . . . ?
C8A C1 C2 C3 -5.2(5) . . . . ?
C1 C2 C3 C4 1.3(6) . . . . ?
C2 C3 C4 C4A 2.4(6) . . . . ?
C3 C4 C4A C5 176.2(4) . . . . ?
C3 C4 C4A C8A -2.1(5) . . . . ?
C4 C4A C5 C6 -175.9(4) . . . . ?
C8A C4A C5 C6 2.4(5) . . . . ?
C4A C5 C6 C7 -0.7(5) . . . . ?
C5 C6 C7 C8 -0.9(5) . . . . ?
C5 C6 C7 O7 171.7(3) . . . . ?
O7 C7 C8 C8A -172.0(3) . . . . ?
C6 C7 C8 C8A 0.8(5) . . . . ?
C7 C8 C8A C1 178.4(3) . . . . ?
C7 C8 C8A C4A 1.0(5) . . . . ?
C2 C1 C8A C8 -172.1(3) . . . . ?
O1 C1 C8A C8 0.9(5) . . . . ?
C2 C1 C8A C4A 5.4(5) . . . . ?
O1 C1 C8A C4A 178.4(3) . . . . ?
C4 C4A C8A C8 175.8(3) . . . . ?
C5 C4A C8A C8 -2.5(5) . . . . ?
C4 C4A C8A C1 -1.7(5) . . . . ?
C5 C4A C8A C1 179.9(3) . . . . ?
C2 C1 O1 C2' -54.1(5) . . . . ?
C8A C1 O1 C2' 133.0(3) . . . . ?
N1" Ag1 N1' C2' -0.6(4) 1_556 . . . ?
O11A Ag1 N1' C2' -179.5(7) . . . . ?
N1" Ag1 N1' C6' -156.3(3) 1_556 . . . ?
O11A Ag1 N1' C6' 24.8(7) . . . . ?
C6' N1' C2' O1 -176.9(3) . . . . ?
Ag1 N1' C2' O1 26.2(3) . . . . ?
C6' N1' C2' C3' 4.7(5) . . . . ?
Ag1 N1' C2' C3' -152.2(3) . . . . ?
C1 O1 C2' N1' 174.2(3) . . . . ?
C1 O1 C2' C3' -7.5(5) . . . . ?
N1' C2' C3' C4' -3.8(5) . . . . ?
O1 C2' C3' C4' 178.1(3) . . . . ?
C2' C3' C4' C5' -0.5(5) . . . . ?
C3' C4' C5' C6' 3.4(6) . . . . ?
C2' N1' C6' C5' -1.4(5) . . . . ?
Ag1 N1' C6' C5' 154.1(3) . . . . ?
C4' C5' C6' N1' -2.5(6) . . . . ?
C8 C7 O7 C2" -131.0(3) . . . . ?
C6 C7 O7 C2" 56.1(4) . . . . ?
C6" N1" C2" O7 179.4(3) . . . . ?
Ag1 N1" C2" O7 6.8(4) 1_554 . . . ?
C6" N1" C2" C3" 2.3(5) . . . . ?
Ag1 N1" C2" C3" -170.4(3) 1_554 . . . ?
C7 O7 C2" N1" 43.5(4) . . . . ?
C7 O7 C2" C3" -139.2(3) . . . . ?
N1" C2" C3" C4" -1.9(5) . . . . ?
O7 C2" C3" C4" -179.0(3) . . . . ?
C2" C3" C4" C5" 0.5(6) . . . . ?
C3" C4" C5" C6" 0.2(6) . . . . ?
C2" N1" C6" C5" -1.5(5) . . . . ?
Ag1 N1" C6" C5" 171.4(3) 1_554 . . . ?
C4" C5" C6" N1" 0.2(6) . . . . ?
O12B N11 O11A Ag1 -69(2) . . . . ?
O13A N11 O11A Ag1 125.3(17) . . . . ?
O12A N11 O11A Ag1 -73(2) . . . . ?
O13B N11 O11A Ag1 147.2(10) . . . . ?
O11B N11 O11A Ag1 75.6(12) . . . . ?
N1' Ag1 O11A N11 -13.7(19) . . . . ?
N1" Ag1 O11A N11 166.8(17) 1_556 . . . ?
